data_7222932
loop_
_publ_author_name
'Wenski, G.'
'Mewis, A.'

_publ_section_title
;
 Ba Al4-Strukturen bei A Ru2 X2 (A= Ca, Sr, Ba, Eu; X= P, As) und A Pt2
 P2-x (A= Ca, Eu)
;
_journal_name_full
;
Zeitschrift fuer Naturforschung, Teil B. Anorganische Chemie, Organische 
Chemie (33,1978-41,1986)
;
_journal_page_first 38
_journal_page_last 43
_journal_volume 41
_journal_year 1986
_chemical_formula_sum 'P2 Ru2 Sr'
_chemical_name_systematic 'Ru2 Sr P2'
_space_group_IT_number 139
_symmetry_space_group_name_Hall '-I 4 2'
_symmetry_space_group_name_H-M 'I 4/m m m'
_cell_angle_alpha 90
_cell_angle_beta 90
_cell_angle_gamma 90
_cell_formula_units_Z 2
_cell_length_a 4.033
_cell_length_b 4.033
_cell_length_c 11.135
_cell_volume 181.112
_citation_journal_id_ASTM ZNBAD2
_cod_data_source_file Wenski_ZNBAD2_1986_1269.cif
_cod_data_source_block P2Ru2Sr1
_cod_original_cell_volume 181.1118
_cod_original_formula_sum 'P2 Ru2 Sr1'
_cod_database_code 7222932

loop_
_symmetry_equiv_pos_as_xyz
x,y,z
-y,x,z
-x,-y,z
y,-x,z
x,-y,-z
y,x,-z
-x,y,-z
-y,-x,-z
-x,-y,-z
y,-x,-z
x,y,-z
-y,x,-z
-x,y,z
-y,-x,z
x,-y,z
y,x,z
x+1/2,y+1/2,z+1/2
-y+1/2,x+1/2,z+1/2
-x+1/2,-y+1/2,z+1/2
y+1/2,-x+1/2,z+1/2
x+1/2,-y+1/2,-z+1/2
y+1/2,x+1/2,-z+1/2
-x+1/2,y+1/2,-z+1/2
-y+1/2,-x+1/2,-z+1/2
-x+1/2,-y+1/2,-z+1/2
y+1/2,-x+1/2,-z+1/2
x+1/2,y+1/2,-z+1/2
-y+1/2,x+1/2,-z+1/2
-x+1/2,y+1/2,z+1/2
-y+1/2,-x+1/2,z+1/2
x+1/2,-y+1/2,z+1/2
y+1/2,x+1/2,z+1/2

loop_
_atom_site_label
_atom_site_type_symbol
_atom_site_fract_x
_atom_site_fract_y
_atom_site_fract_z
_atom_site_occupancy
_atom_site_U_iso_or_equiv
P1 P 0 0 0.375 1 0.0
Sr1 Sr 0 0 0 1 0.0
Ru1 Ru 0 0.5 0.25 1 0.0
